data_2203263
loop_
_publ_author_name
'Goreshnik, Evgeny'
'Schollmeyer, Dieter'
'Mys'kiv, Marian'

_publ_section_title
;
 Bis(2-methylbenzimidazole-\k<i>N</i>^1^)copper(I) dichlorocuprate(I)
;
_journal_issue 3
_journal_name_full 'Acta Crystallographica Section E'
_journal_page_first m279
_journal_page_last m281
_journal_paper_doi 10.1107/S1600536804002466
_journal_volume 60
_journal_year 2004
_chemical_formula_iupac '[Cu (C8 H8 N2)2] [Cu Cl2]'
_chemical_formula_moiety 'C16 H16 Cu N4 1+, Cl2 Cu 1-'
_chemical_formula_sum 'C16 H16 Cl2 Cu2 N4'
_chemical_formula_weight 462.31
_chemical_name_systematic ?
_space_group_IT_number 2
_symmetry_cell_setting triclinic
_symmetry_space_group_name_Hall '-P 1'
_symmetry_space_group_name_H-M 'P -1'
_atom_sites_solution_hydrogens geom
_atom_sites_solution_primary direct
_atom_sites_solution_secondary difmap
_audit_creation_method SHELXL-97
_cell_angle_alpha 112.628(10)
_cell_angle_beta 98.786(11)
_cell_angle_gamma 103.832(11)
_cell_formula_units_Z 1
_cell_length_a 7.2510(10)
_cell_length_b 7.4873(10)
_cell_length_c 9.7058(13)
_cell_measurement_reflns_used 25
_cell_measurement_temperature 295(2)
_cell_measurement_theta_max 73
_cell_measurement_theta_min 65
_cell_volume 454.32(12)
_computing_cell_refinement 'CAD4- Software'
_computing_data_collection 'CAD-4 Software (Enraf-Nonius, 1989)'
_computing_data_reduction 'CORINC (Dr\"ager & Gattow, 1971)'
_computing_molecular_graphics 'DIAMIND (Bergerhoff, 1996)'
_computing_publication_material 'enCIFer (CCDC, 2002)'
_computing_structure_refinement 'SHELXL97 (Sheldrick, 1997)'
_computing_structure_solution 'SIR92 (Altomare et al., 1994)'
_diffrn_ambient_temperature 295(2)
_diffrn_measured_fraction_theta_full 0.998
_diffrn_measured_fraction_theta_max 0.998
_diffrn_measurement_device '\k-geometry diffractometer'
_diffrn_measurement_device_type 'Enraf--Nonius CAD-4'
_diffrn_measurement_method \q/2\w
_diffrn_radiation_monochromator graphite
_diffrn_radiation_source 'fine-focus sealed tube'
_diffrn_radiation_type CuK\a
_diffrn_radiation_wavelength 1.54178
_diffrn_reflns_av_R_equivalents 0.0505
_diffrn_reflns_av_sigmaI/netI 0.0217
_diffrn_reflns_limit_h_max 0
_diffrn_reflns_limit_h_min -9
_diffrn_reflns_limit_k_max 9
_diffrn_reflns_limit_k_min -9
_diffrn_reflns_limit_l_max 12
_diffrn_reflns_limit_l_min -11
_diffrn_reflns_number 1986
_diffrn_reflns_theta_full 73.95
_diffrn_reflns_theta_max 73.95
_diffrn_reflns_theta_min 5.13
_diffrn_standards_decay_% 3
_diffrn_standards_interval_time 60
_diffrn_standards_number 3
_exptl_absorpt_coefficient_mu 5.626
_exptl_absorpt_correction_T_max 0.3991
_exptl_absorpt_correction_T_min 0.2118
_exptl_absorpt_correction_type numerical
_exptl_absorpt_process_details '(de Meulanear & Tompa, 1965)'
_exptl_crystal_colour colourless
_exptl_crystal_density_diffrn 1.690
_exptl_crystal_density_meas 1.7
_exptl_crystal_density_method 'flotation in chloroform--bromoform'
_exptl_crystal_description block
_exptl_crystal_F_000 232
_exptl_crystal_size_max 0.40
_exptl_crystal_size_mid 0.20
_exptl_crystal_size_min 0.20
_refine_diff_density_max 0.544
_refine_diff_density_min -0.481
_refine_ls_extinction_method none
_refine_ls_goodness_of_fit_ref 1.129
_refine_ls_hydrogen_treatment refU
_refine_ls_matrix_type full
_refine_ls_number_parameters 118
_refine_ls_number_reflns 1835
_refine_ls_number_restraints 0
_refine_ls_restrained_S_all 1.129
_refine_ls_R_factor_all 0.0468
_refine_ls_R_factor_gt 0.0440
_refine_ls_shift/su_max 0.000
_refine_ls_shift/su_mean 0.000
_refine_ls_structure_factor_coef Fsqd
_refine_ls_weighting_details 'calc w = 1/[\s^2^(Fo^2^)+(0.0731P)^2^+0.1751P] where P = (Fo^2^+2Fc^2^)/3'
_refine_ls_weighting_scheme calc
_refine_ls_wR_factor_gt 0.1217
_refine_ls_wR_factor_ref 0.1245
_reflns_number_gt 1676
_reflns_number_total 1835
_reflns_threshold_expression I>2\s(I)
_cod_data_source_file bt6405.cif
_cod_data_source_block I
_cod_original_cell_volume 454.32(11)
_cod_database_code 2203263
_cod_database_fobs_code 2203263

loop_
_symmetry_equiv_pos_as_xyz
'x, y, z'
'-x, -y, -z'

loop_
_atom_site_label
_atom_site_fract_x
_atom_site_fract_y
_atom_site_fract_z
_atom_site_U_iso_or_equiv
_atom_site_adp_type
_atom_site_calc_flag
_atom_site_refinement_flags
_atom_site_occupancy
_atom_site_type_symbol
Cu1 0.0000 0.5000 0.5000 0.0496(2) Uani d S 1 Cu
Cu2 0.0000 1.0000 0.0000 0.0655(2) Uani d S 1 Cu
Cl1 0.19627(14) 1.23371(13) 0.20890(10) 0.0753(3) Uani d . 1 Cl
N1 0.1253(3) 0.7437(3) 0.4913(2) 0.0433(4) Uani d . 1 N
C2 0.1003(4) 0.7854(4) 0.3706(3) 0.0428(5) Uani d . 1 C
N3 0.2082(3) 0.9796(3) 0.4082(2) 0.0449(5) Uani d . 1 N
H3 0.2024 1.0414 0.3436 0.064(9) Uiso d R 1 H
C4 0.3110(4) 1.0710(4) 0.5622(3) 0.0428(5) Uani d . 1 C
C5 0.4421(4) 1.2658(4) 0.6577(4) 0.0518(6) Uani d . 1 C
H5 0.4701 1.3767 0.6312 0.056(9) Uiso d R 1 H
C6 0.5184(4) 1.3077(5) 0.8095(4) 0.0584(7) Uani d . 1 C
H6 0.6048 1.4442 0.8828 0.076(11) Uiso d R 1 H
C7 0.4662(5) 1.1588(5) 0.8637(4) 0.0622(7) Uani d . 1 C
H7 0.5226 1.2119 0.9809 0.070(10) Uiso d R 1 H
C8 0.3363(5) 0.9661(5) 0.7684(3) 0.0556(6) Uani d . 1 C
H8 0.3075 0.8392 0.8006 0.112(17) Uiso d R 1 H
C9 0.2578(3) 0.9216(4) 0.6142(3) 0.0421(5) Uani d . 1 C
C10 -0.0267(5) 0.6406(5) 0.2116(3) 0.0562(7) Uani d . 1 C
H10A -0.0189 0.7080 0.1451 0.138(13) Uiso calc R 1 H
H10B -0.1609 0.5957 0.2147 0.138(13) Uiso calc R 1 H
H10C 0.0178 0.5245 0.1721 0.138(13) Uiso calc R 1 H

loop_
_atom_site_aniso_label
_atom_site_aniso_U_11
_atom_site_aniso_U_22
_atom_site_aniso_U_33
_atom_site_aniso_U_12
_atom_site_aniso_U_13
_atom_site_aniso_U_23
Cu1 0.0509(3) 0.0363(3) 0.0598(4) 0.0041(2) 0.0099(2) 0.0273(3)
Cu2 0.0808(5) 0.0524(4) 0.0686(4) 0.0163(3) 0.0163(3) 0.0366(3)
Cl1 0.0943(6) 0.0544(4) 0.0730(5) 0.0051(4) 0.0105(4) 0.0396(4)
N1 0.0470(11) 0.0349(10) 0.0474(11) 0.0085(8) 0.0125(8) 0.0206(9)
C2 0.0460(12) 0.0371(11) 0.0460(12) 0.0127(10) 0.0136(10) 0.0190(10)
N3 0.0551(11) 0.0386(10) 0.0468(11) 0.0143(9) 0.0157(9) 0.0246(9)
C4 0.0446(12) 0.0386(12) 0.0484(13) 0.0124(10) 0.0175(10) 0.0214(10)
C5 0.0508(14) 0.0364(12) 0.0652(17) 0.0078(10) 0.0212(12) 0.0213(12)
C6 0.0499(14) 0.0460(14) 0.0599(16) 0.0054(11) 0.0116(12) 0.0111(13)
C7 0.0583(16) 0.0665(19) 0.0491(15) 0.0125(14) 0.0056(12) 0.0207(14)
C8 0.0614(16) 0.0548(16) 0.0511(14) 0.0115(12) 0.0115(12) 0.0297(13)
C9 0.0433(12) 0.0361(11) 0.0466(12) 0.0087(9) 0.0130(9) 0.0201(10)
C10 0.0628(16) 0.0497(15) 0.0462(14) 0.0154(12) 0.0065(12) 0.0158(12)

loop_
_atom_type_symbol
_atom_type_description
_atom_type_scat_dispersion_real
_atom_type_scat_dispersion_imag
_atom_type_scat_source
C C 0.0181 0.0091 'International Tables Vol C Tables 4.2.6.8 and 6.1.1.4'
H H 0.0000 0.0000 'International Tables Vol C Tables 4.2.6.8 and 6.1.1.4'
N N 0.0311 0.0180 'International Tables Vol C Tables 4.2.6.8 and 6.1.1.4'
Cu Cu -1.9646 0.5888 'International Tables Vol C Tables 4.2.6.8 and 6.1.1.4'
Cl Cl 0.3639 0.7018 'International Tables Vol C Tables 4.2.6.8 and 6.1.1.4'

loop_
_geom_angle_atom_site_label_1
_geom_angle_atom_site_label_2
_geom_angle_atom_site_label_3
_geom_angle_site_symmetry_1
_geom_angle_site_symmetry_3
_geom_angle
_geom_angle_publ_flag
N1 Cu1 N1 2_566 . 180.0 yes
Cl1 Cu2 Cl1 . 2_575 180.0 yes
C2 N1 C9 . . 106.0(2) yes
C2 N1 Cu1 . . 127.52(17) no
C9 N1 Cu1 . . 126.39(17) no
N1 C2 N3 . . 111.4(2) yes
N1 C2 C10 . . 125.8(2) yes
N3 C2 C10 . . 122.8(2) yes
C2 N3 C4 . . 108.4(2) yes
C2 N3 H3 . . 124.7 no
C4 N3 H3 . . 126.6 no
N3 C4 C5 . . 131.9(2) yes
N3 C4 C9 . . 105.3(2) yes
C5 C4 C9 . . 122.8(2) yes
C6 C5 C4 . . 116.7(3) yes
C6 C5 H5 . . 117.2 no
C4 C5 H5 . . 125.6 no
C5 C6 C7 . . 121.2(3) yes
C5 C6 H6 . . 120.1 no
C7 C6 H6 . . 118.6 no
C8 C7 C6 . . 121.8(3) yes
C8 C7 H7 . . 124.0 no
C6 C7 H7 . . 114.0 no
C7 C8 C9 . . 117.6(3) yes
C7 C8 H8 . . 124.2 no
C9 C8 H8 . . 117.6 no
N1 C9 C4 . . 108.9(2) yes
N1 C9 C8 . . 131.1(2) yes
C4 C9 C8 . . 120.0(2) yes
C2 C10 H10A . . 109.5 no
C2 C10 H10B . . 109.5 no
H10A C10 H10B . . 109.5 no
C2 C10 H10C . . 109.5 no
H10A C10 H10C . . 109.5 no
H10B C10 H10C . . 109.5 no

loop_
_geom_bond_atom_site_label_1
_geom_bond_atom_site_label_2
_geom_bond_site_symmetry_2
_geom_bond_distance
_geom_bond_publ_flag
Cu1 N1 2_566 1.874(2) yes
Cu1 N1 . 1.874(2) yes
Cu2 Cl1 . 2.0967(10) yes
Cu2 Cl1 2_575 2.0967(10) yes
N1 C2 . 1.321(3) yes
N1 C9 . 1.391(3) yes
C2 N3 . 1.349(3) yes
C2 C10 . 1.486(4) yes
N3 C4 . 1.373(3) yes
N3 H3 . 0.9140 no
C4 C5 . 1.385(4) yes
C4 C9 . 1.393(3) yes
C5 C6 . 1.373(4) yes
C5 H5 . 0.9467 no
C6 C7 . 1.405(5) yes
C6 H6 . 0.9702 no
C7 C8 . 1.372(5) yes
C7 H7 . 1.0251 no
C8 C9 . 1.393(4) yes
C8 H8 . 1.0947 no
C10 H10A . 0.9600 no
C10 H10B . 0.9600 no
C10 H10C . 0.9600 no

loop_
_geom_hbond_atom_site_label_D
_geom_hbond_atom_site_label_H
_geom_hbond_atom_site_label_A
_geom_hbond_distance_DH
_geom_hbond_distance_HA
_geom_hbond_distance_DA
_geom_hbond_angle_DHA
N3 H3 Cl1 0.91 2.29 3.199(2) 173

loop_
_geom_torsion_atom_site_label_1
_geom_torsion_atom_site_label_2
_geom_torsion_atom_site_label_3
_geom_torsion_atom_site_label_4
_geom_torsion
_geom_torsion_publ_flag
C9 N1 C2 N3 -0.2(3) yes
Cu1 N1 C2 N3 177.16(16) no
C9 N1 C2 C10 179.0(2) yes
Cu1 N1 C2 C10 -3.6(4) no
N1 C2 N3 C4 0.3(3) yes
C10 C2 N3 C4 -178.9(2) yes
C2 N3 C4 C5 179.7(3) yes
C2 N3 C4 C9 -0.3(3) yes
N3 C4 C5 C6 179.5(3) yes
C9 C4 C5 C6 -0.4(4) yes
C4 C5 C6 C7 0.4(4) yes
C5 C6 C7 C8 -0.5(5) yes
C6 C7 C8 C9 0.5(5) yes
C2 N1 C9 C4 0.0(3) yes
Cu1 N1 C9 C4 -177.40(17) no
C2 N1 C9 C8 179.6(3) no
Cu1 N1 C9 C8 2.3(4) no
N3 C4 C9 N1 0.2(3) yes
C5 C4 C9 N1 -179.8(2) yes
N3 C4 C9 C8 -179.5(2) yes
C5 C4 C9 C8 0.5(4) yes
C7 C8 C9 N1 179.9(3) yes
C7 C8 C9 C4 -0.5(4) yes
